data_4000570
_journal_name_full 'Chemistry of Materials'
_journal_year 2005
_chemical_formula_moiety 'Cd1.111 Li0.778 V O4'
_chemical_formula_sum 'Cd1.1111 Li0.7778 O4 V'
_chemical_formula_weight 245.2
_space_group_IT_number 63
_space_group_name_Hall '-C 2c 2'
_space_group_name_H-M_alt 'C m c m'
_symmetry_cell_setting orthorhombic
_symmetry_Int_Tables_number 63
_symmetry_space_group_name_Hall '-C 2c 2'
_symmetry_space_group_name_H-M 'C m c m'
_cell_angle_alpha 90
_cell_angle_beta 90
_cell_angle_gamma 90
_cell_formula_units_Z 4
_cell_length_a 5.9006(5)
_cell_length_b 9.0001(6)
_cell_length_c 6.5877(3)
_cell_measurement_temperature 293(1)
_cell_volume 349.85(4)
_exptl_crystal_density_diffrn 4.6545(5)
_cod_original_formula_sum 'Cd1.1111 Li0.7778 O4 V1'
_cod_database_code 4000570

loop_
_symmetry_equiv_pos_site_id
_symmetry_equiv_pos_as_xyz
1 x,y,z
2 x,y,1/2-z
3 -x,y,z
4 -x,y,1/2-z
5 -x,-y,-z
6 -x,-y,1/2+z
7 x,-y,-z
8 x,-y,1/2+z
9 1/2+x,1/2+y,z
10 1/2+x,1/2+y,1/2-z
11 1/2-x,1/2+y,z
12 1/2-x,1/2+y,1/2-z
13 1/2-x,1/2-y,-z
14 1/2-x,1/2-y,1/2+z
15 1/2+x,1/2-y,-z
16 1/2+x,1/2-y,1/2+z

loop_
_atom_site_label
_atom_site_type_symbol
_atom_site_fract_x
_atom_site_fract_y
_atom_site_fract_z
_atom_site_adp_type
_atom_site_U_iso_or_equiv
_atom_site_symmetry_multiplicity
_atom_site_occupancy
_atom_site_calc_flag
_atom_site_refinement_flags
_atom_site_disorder_assembly
_atom_site_disorder_group
Cd1 Cd 0 0 0.5 Uani 0.01138(5) 4 1 d . . .
V1 V 0 0.64093(4) 0.75 Uani 0.00968(8) 4 1 d . . .
Li2 Li 0 0.3391(10) 0.75 Uani 0.021(2) 4 0.7778 d . . .
Cd2 Cd 0 0.3032(3) 0.75 Uani 0.0235(6) 4 0.1111 d . . .
O1 O 0.2337(2) 0.47833(13) 0.25 Uani 0.0129(2) 8 1 d . . .
O2 O 0 0.25391(15) 0.4612(2) Uani 0.0195(3) 8 1 d . . .
